data_7123050
loop_
_publ_author_name
'Roesky, Herbert W.'
'Swamy, V S. V. S. N.'
'Vanka, Kumar'
'Raj, K. Vipin'
'Sen, Sakya Singha'

_publ_section_title
;
 Silylene induced cooperative B--H bond activation and unprecedented
 aldehyde C--H bond splitting with amidinate ring expansion
;
_journal_name_full 'Chemical Communications'
_journal_paper_doi 10.1039/C9CC00296K
_journal_year 2019
_chemical_formula_moiety 'C28 H46 F N3 O Si3'
_chemical_formula_sum 'C28 H46 F N3 O Si3'
_chemical_formula_weight 543.95
_space_group_crystal_system monoclinic
_space_group_IT_number 14
_space_group_name_Hall '-P 2ybc'
_space_group_name_H-M_alt 'P 1 21/c 1'
_symmetry_space_group_name_Hall '-P 2ybc'
_symmetry_space_group_name_H-M 'P 1 21/c 1'
_atom_sites_solution_hydrogens mixed
_audit_creation_method SHELXL-2014/7
_audit_update_record
;
2019-01-03 deposited with the CCDC.    2019-02-25 downloaded from the CCDC.
;
_cell_angle_alpha 90
_cell_angle_beta 106.5040(10)
_cell_angle_gamma 90
_cell_formula_units_Z 4
_cell_length_a 11.5445(3)
_cell_length_b 16.4615(4)
_cell_length_c 17.4112(4)
_cell_measurement_reflns_used 9956
_cell_measurement_temperature 217(2)
_cell_measurement_theta_max 28.46
_cell_measurement_theta_min 2.26
_cell_volume 3172.50(14)
_computing_cell_refinement 'Bruker SAINT'
_computing_data_collection 'Bruker APEX2'
_computing_data_reduction 'Bruker SAINT'
_computing_molecular_graphics 'Bruker SHELXTL'
_computing_publication_material 'Bruker SHELXTL'
_computing_structure_refinement 'SHELXL-2014/7 (Sheldrick, 2014)'
_computing_structure_solution 'SHELXS-97 (Sheldrick 2008)'
_diffrn_ambient_temperature 217(2)
_diffrn_measured_fraction_theta_full 0.981
_diffrn_measured_fraction_theta_max 0.981
_diffrn_measurement_device_type 'Bruker APEX-II CCD'
_diffrn_measurement_method '\f and \w scans'
_diffrn_radiation_type MoK\a
_diffrn_radiation_wavelength 0.71073
_diffrn_reflns_av_R_equivalents 0.0294
_diffrn_reflns_av_unetI/netI 0.0291
_diffrn_reflns_Laue_measured_fraction_full 0.981
_diffrn_reflns_Laue_measured_fraction_max 0.981
_diffrn_reflns_limit_h_max 13
_diffrn_reflns_limit_h_min -13
_diffrn_reflns_limit_k_max 19
_diffrn_reflns_limit_k_min -16
_diffrn_reflns_limit_l_max 19
_diffrn_reflns_limit_l_min -20
_diffrn_reflns_number 28441
_diffrn_reflns_point_group_measured_fraction_full 0.981
_diffrn_reflns_point_group_measured_fraction_max 0.981
_diffrn_reflns_theta_full 24.995
_diffrn_reflns_theta_max 24.995
_diffrn_reflns_theta_min 1.737
_diffrn_source 'micro-focus sealed tube'
_exptl_absorpt_coefficient_mu 0.179
_exptl_absorpt_correction_type multi-scan
_exptl_absorpt_process_details 'SADABS (BRUKER, 2016)'
_exptl_crystal_colour colorless
_exptl_crystal_density_diffrn 1.139
_exptl_crystal_description block
_exptl_crystal_F_000 1176
_exptl_crystal_size_max 0.380
_exptl_crystal_size_mid 0.280
_exptl_crystal_size_min 0.170
_exptl_transmission_factor_max 0.970
_exptl_transmission_factor_min 0.934
_refine_diff_density_max 0.368
_refine_diff_density_min -0.329
_refine_diff_density_rms 0.048
_refine_ls_extinction_method none
_refine_ls_goodness_of_fit_ref 1.030
_refine_ls_hydrogen_treatment mixed
_refine_ls_matrix_type full
_refine_ls_number_parameters 341
_refine_ls_number_reflns 5477
_refine_ls_number_restraints 0
_refine_ls_restrained_S_all 1.030
_refine_ls_R_factor_all 0.0469
_refine_ls_R_factor_gt 0.0377
_refine_ls_shift/su_max 0.000
_refine_ls_shift/su_mean 0.000
_refine_ls_structure_factor_coef Fsqd
_refine_ls_weighting_details 'w=1/[\s^2^(Fo^2^)+(0.0383P)^2^+2.5149P] where P=(Fo^2^+2Fc^2^)/3'
_refine_ls_weighting_scheme calc
_refine_ls_wR_factor_gt 0.0871
_refine_ls_wR_factor_ref 0.0923
_reflns_Friedel_coverage 0.000
_reflns_number_gt 4667
_reflns_number_total 5477
_reflns_threshold_expression 'I > 2\s(I)'
_cod_data_source_file c9cc00296k2.cif
_cod_data_source_block senring_a
_cod_database_code 7123050
_shelx_shelxl_version_number 2014/7
_shelx_space_group_comment
;
The symmetry employed for this shelxl refinement is uniquely defined
by the following loop, which should always be used as a source of
symmetry information in preference to the above space-group names.
They are only intended as comments.
;
_shelx_estimated_absorpt_t_min 0.935
_shelx_estimated_absorpt_t_max 0.970

loop_
_space_group_symop_operation_xyz
'x, y, z'
'-x, y+1/2, -z+1/2'
'-x, -y, -z'
'x, -y-1/2, z-1/2'

loop_
_atom_site_label
_atom_site_type_symbol
_atom_site_fract_x
_atom_site_fract_y
_atom_site_fract_z
_atom_site_U_iso_or_equiv
_atom_site_adp_type
_atom_site_occupancy
_atom_site_site_symmetry_order
_atom_site_calc_flag
_atom_site_refinement_flags_posn
_atom_site_refinement_flags_adp
Si1 Si 0.59536(4) 0.41762(3) 0.30045(3) 0.01322(13) Uani 1 1 d . .
Si2 Si 0.37717(5) 0.37122(3) 0.35366(3) 0.01872(14) Uani 1 1 d . .
Si3 Si 0.79528(5) 0.32452(3) 0.42671(3) 0.01950(14) Uani 1 1 d . .
F1 F 0.95888(10) 0.82954(7) 0.38109(7) 0.0256(3) Uani 1 1 d . .
O1 O 0.68327(11) 0.49601(8) 0.33966(7) 0.0149(3) Uani 1 1 d . .
N1 N 0.63858(13) 0.41948(9) 0.21149(9) 0.0132(3) Uani 1 1 d . .
N3 N 0.44519(13) 0.43246(10) 0.29431(9) 0.0161(3) Uani 1 1 d . .
N2 N 0.65138(15) 0.33725(11) 0.36090(10) 0.0177(4) Uani 1 1 d . .
C1 C 0.72327(15) 0.48327(11) 0.21765(10) 0.0123(4) Uani 1 1 d . .
C10 C 0.77152(16) 0.51006(11) 0.15094(10) 0.0129(4) Uani 1 1 d . .
C30 C 0.37868(15) 0.50749(11) 0.25202(11) 0.0125(4) Uani 1 1 d . .
C2 C 0.74557(15) 0.52571(11) 0.28713(11) 0.0140(4) Uani 1 1 d . .
C4 C 0.80899(15) 0.60256(11) 0.31299(11) 0.0139(4) Uani 1 1 d . .
C7 C 0.91144(17) 0.75362(11) 0.36015(11) 0.0184(4) Uani 1 1 d . .
C15 C 0.88343(16) 0.48370(11) 0.14465(11) 0.0152(4) Uani 1 1 d . .
H15 H 0.9267 0.4439 0.1800 0.018 Uiso 1 1 calc R U
C9 C 0.78246(17) 0.64618(12) 0.37495(11) 0.0194(4) Uani 1 1 d . .
H9 H 0.7290 0.6237 0.4010 0.023 Uiso 1 1 calc R U
C5 C 0.89375(16) 0.63670(12) 0.27816(11) 0.0178(4) Uani 1 1 d . .
H5 H 0.9166 0.6076 0.2383 0.021 Uiso 1 1 calc R U
C11 C 0.70857(16) 0.56857(11) 0.09752(11) 0.0157(4) Uani 1 1 d . .
H11 H 0.6326 0.5862 0.1006 0.019 Uiso 1 1 calc R U
C12 C 0.75664(17) 0.60117(12) 0.03966(11) 0.0197(4) Uani 1 1 d . .
H12 H 0.7134 0.6409 0.0041 0.024 Uiso 1 1 calc R U
C6 C 0.94420(16) 0.71221(12) 0.30135(11) 0.0186(4) Uani 1 1 d . .
H6 H 1.0000 0.7347 0.2772 0.022 Uiso 1 1 calc R U
C18 C 0.57668(18) 0.38845(12) 0.06344(11) 0.0216(4) Uani 1 1 d . .
H18A H 0.5134 0.4284 0.0591 0.032 Uiso 1 1 calc R U
H18B H 0.5465 0.3446 0.0258 0.032 Uiso 1 1 calc R U
H18C H 0.6452 0.4139 0.0513 0.032 Uiso 1 1 calc R U
C16 C 0.61618(16) 0.35427(12) 0.14914(11) 0.0159(4) Uani 1 1 d . .
C14 C 0.93109(17) 0.51605(12) 0.08646(12) 0.0196(4) Uani 1 1 d . .
H14 H 1.0062 0.4977 0.0824 0.024 Uiso 1 1 calc R U
C19 C 0.72830(17) 0.30079(12) 0.16075(12) 0.0217(4) Uani 1 1 d . .
H19A H 0.7948 0.3335 0.1542 0.033 Uiso 1 1 calc R U
H19B H 0.7111 0.2575 0.1213 0.033 Uiso 1 1 calc R U
H19C H 0.7501 0.2775 0.2141 0.033 Uiso 1 1 calc R U
C13 C 0.86861(17) 0.57519(13) 0.03431(12) 0.0219(5) Uani 1 1 d . .
H13 H 0.9017 0.5976 -0.0044 0.026 Uiso 1 1 calc R U
C17 C 0.51277(18) 0.30141(12) 0.15982(12) 0.0221(4) Uani 1 1 d . .
H17A H 0.5359 0.2775 0.2129 0.033 Uiso 1 1 calc R U
H17B H 0.4956 0.2586 0.1199 0.033 Uiso 1 1 calc R U
H17C H 0.4413 0.3346 0.1535 0.033 Uiso 1 1 calc R U
C8 C 0.83320(18) 0.72188(12) 0.39885(12) 0.0227(5) Uani 1 1 d . .
H8 H 0.8145 0.7506 0.4404 0.027 Uiso 1 1 calc R U
C22 C 0.8142(2) 0.38664(14) 0.51850(12) 0.0289(5) Uani 1 1 d . .
H22A H 0.8000 0.4434 0.5038 0.043 Uiso 1 1 calc R U
H22B H 0.8957 0.3801 0.5534 0.043 Uiso 1 1 calc R U
H22C H 0.7567 0.3689 0.5463 0.043 Uiso 1 1 calc R U
C32 C 0.38282(19) 0.26062(13) 0.32981(14) 0.0282(5) Uani 1 1 d . .
H32A H 0.3693 0.2539 0.2726 0.042 Uiso 1 1 calc R U
H32B H 0.3207 0.2318 0.3464 0.042 Uiso 1 1 calc R U
H32C H 0.4615 0.2388 0.3581 0.042 Uiso 1 1 calc R U
C23 C 0.8078(2) 0.21400(13) 0.45026(14) 0.0309(5) Uani 1 1 d . .
H23A H 0.7403 0.1973 0.4694 0.046 Uiso 1 1 calc R U
H23B H 0.8829 0.2035 0.4913 0.046 Uiso 1 1 calc R U
H23C H 0.8066 0.1836 0.4023 0.046 Uiso 1 1 calc R U
C25 C 0.21149(18) 0.38621(14) 0.33966(15) 0.0317(5) Uani 1 1 d . .
H25A H 0.1958 0.4430 0.3475 0.048 Uiso 1 1 calc R U
H25B H 0.1862 0.3534 0.3783 0.048 Uiso 1 1 calc R U
H25C H 0.1667 0.3699 0.2859 0.048 Uiso 1 1 calc R U
C26 C 0.4483(2) 0.38788(15) 0.46304(13) 0.0330(5) Uani 1 1 d . .
H26A H 0.5355 0.3847 0.4746 0.049 Uiso 1 1 calc R U
H26B H 0.4206 0.3465 0.4933 0.049 Uiso 1 1 calc R U
H26C H 0.4259 0.4411 0.4780 0.049 Uiso 1 1 calc R U
C21 C 0.91554(18) 0.35427(16) 0.38069(14) 0.0337(6) Uani 1 1 d . .
H21A H 0.9106 0.3203 0.3343 0.051 Uiso 1 1 calc R U
H21B H 0.9940 0.3473 0.4194 0.051 Uiso 1 1 calc R U
H21C H 0.9049 0.4107 0.3642 0.051 Uiso 1 1 calc R U
C27 C 0.2621(2) 0.48290(14) 0.18872(14) 0.0350(6) Uani 1 1 d . .
H27A H 0.2810 0.4447 0.1516 0.053 Uiso 1 1 calc R U
H27B H 0.2243 0.5308 0.1598 0.053 Uiso 1 1 calc R U
H27C H 0.2074 0.4576 0.2147 0.053 Uiso 1 1 calc R U
C29 C 0.3539(2) 0.56543(14) 0.31446(14) 0.0340(5) Uani 1 1 d . .
H29A H 0.3075 0.5374 0.3448 0.051 Uiso 1 1 calc R U
H29B H 0.3085 0.6120 0.2876 0.051 Uiso 1 1 calc R U
H29C H 0.4299 0.5836 0.3505 0.051 Uiso 1 1 calc R U
C28 C 0.45232(19) 0.55652(14) 0.20683(15) 0.0339(6) Uani 1 1 d . .
H28A H 0.5276 0.5741 0.2442 0.051 Uiso 1 1 calc R U
H28B H 0.4062 0.6037 0.1821 0.051 Uiso 1 1 calc R U
H28C H 0.4695 0.5227 0.1658 0.051 Uiso 1 1 calc R U
H1 H 0.612(2) 0.2999(15) 0.3591(14) 0.028(7) Uiso 1 1 d . .

loop_
_atom_site_aniso_label
_atom_site_aniso_U_11
_atom_site_aniso_U_22
_atom_site_aniso_U_33
_atom_site_aniso_U_23
_atom_site_aniso_U_13
_atom_site_aniso_U_12
Si1 0.0130(2) 0.0141(3) 0.0140(3) 0.0002(2) 0.0061(2) -0.0015(2)
Si2 0.0174(3) 0.0197(3) 0.0217(3) -0.0004(2) 0.0098(2) -0.0039(2)
Si3 0.0181(3) 0.0227(3) 0.0179(3) 0.0039(2) 0.0054(2) 0.0016(2)
F1 0.0302(6) 0.0158(6) 0.0308(7) -0.0062(5) 0.0088(5) -0.0085(5)
O1 0.0165(6) 0.0173(7) 0.0131(7) -0.0008(5) 0.0075(5) -0.0042(5)
N1 0.0138(7) 0.0125(8) 0.0143(8) -0.0010(6) 0.0055(6) -0.0016(6)
N3 0.0147(8) 0.0163(9) 0.0190(9) 0.0002(6) 0.0077(6) -0.0002(7)
N2 0.0173(8) 0.0162(10) 0.0210(9) 0.0032(7) 0.0076(7) -0.0031(8)
C1 0.0101(8) 0.0114(10) 0.0152(10) 0.0023(7) 0.0033(7) 0.0016(7)
C10 0.0153(9) 0.0114(10) 0.0128(10) -0.0034(7) 0.0052(7) -0.0032(8)
C30 0.0099(8) 0.0118(10) 0.0164(10) 0.0007(7) 0.0048(7) 0.0011(7)
C2 0.0128(8) 0.0164(11) 0.0148(10) 0.0029(7) 0.0073(7) 0.0005(8)
C4 0.0128(9) 0.0147(10) 0.0135(10) 0.0005(7) 0.0028(7) -0.0005(8)
C7 0.0188(9) 0.0123(11) 0.0214(11) -0.0021(8) 0.0015(8) -0.0034(8)
C15 0.0163(9) 0.0149(10) 0.0144(10) -0.0002(7) 0.0042(7) 0.0026(8)
C9 0.0214(10) 0.0195(11) 0.0201(11) -0.0014(8) 0.0105(8) -0.0050(9)
C5 0.0160(9) 0.0193(11) 0.0191(10) -0.0028(8) 0.0068(8) -0.0015(8)
C11 0.0142(9) 0.0162(11) 0.0175(10) -0.0007(8) 0.0057(8) 0.0014(8)
C12 0.0222(10) 0.0180(11) 0.0188(11) 0.0047(8) 0.0056(8) 0.0013(9)
C6 0.0149(9) 0.0216(11) 0.0196(11) 0.0016(8) 0.0052(8) -0.0052(8)
C18 0.0263(10) 0.0205(11) 0.0167(11) -0.0044(8) 0.0040(8) -0.0034(9)
C16 0.0199(9) 0.0137(10) 0.0147(10) -0.0035(7) 0.0058(8) -0.0025(8)
C14 0.0168(9) 0.0222(11) 0.0236(11) -0.0029(8) 0.0118(8) 0.0011(8)
C19 0.0244(10) 0.0165(11) 0.0256(12) -0.0021(8) 0.0093(9) 0.0011(9)
C13 0.0256(10) 0.0255(12) 0.0188(11) 0.0019(8) 0.0133(9) -0.0017(9)
C17 0.0256(10) 0.0188(11) 0.0227(11) -0.0078(8) 0.0083(9) -0.0068(9)
C8 0.0264(10) 0.0215(12) 0.0225(11) -0.0074(8) 0.0106(9) -0.0007(9)
C22 0.0314(11) 0.0295(13) 0.0227(12) 0.0015(9) 0.0024(9) 0.0014(10)
C32 0.0244(11) 0.0225(12) 0.0413(14) 0.0020(9) 0.0151(10) -0.0063(9)
C23 0.0293(11) 0.0278(13) 0.0310(13) 0.0042(9) 0.0009(10) 0.0059(10)
C25 0.0248(11) 0.0286(13) 0.0474(15) 0.0027(10) 0.0193(10) -0.0037(10)
C26 0.0367(12) 0.0414(15) 0.0247(12) 0.0004(10) 0.0151(10) -0.0057(11)
C21 0.0194(10) 0.0516(16) 0.0304(13) 0.0077(11) 0.0075(9) 0.0009(11)
C27 0.0291(12) 0.0288(14) 0.0384(14) 0.0055(10) -0.0046(10) 0.0021(10)
C29 0.0460(14) 0.0211(13) 0.0371(14) -0.0004(10) 0.0155(11) 0.0055(11)
C28 0.0245(11) 0.0326(14) 0.0473(15) 0.0210(11) 0.0146(10) 0.0106(10)

loop_
_atom_type_symbol
_atom_type_description
_atom_type_scat_dispersion_real
_atom_type_scat_dispersion_imag
_atom_type_scat_source
C C 0.0033 0.0016 'International Tables Vol C Tables 4.2.6.8 and 6.1.1.4'
H H 0.0000 0.0000 'International Tables Vol C Tables 4.2.6.8 and 6.1.1.4'
F F 0.0171 0.0103 'International Tables Vol C Tables 4.2.6.8 and 6.1.1.4'
N N 0.0061 0.0033 'International Tables Vol C Tables 4.2.6.8 and 6.1.1.4'
O O 0.0106 0.0060 'International Tables Vol C Tables 4.2.6.8 and 6.1.1.4'
Si Si 0.0817 0.0704 'International Tables Vol C Tables 4.2.6.8 and 6.1.1.4'

loop_
_geom_angle_atom_site_label_1
_geom_angle_atom_site_label_2
_geom_angle_atom_site_label_3
_geom_angle
O1 Si1 N2 105.62(8)
O1 Si1 N3 113.65(7)
N2 Si1 N3 110.35(8)
O1 Si1 N1 93.16(7)
N2 Si1 N1 113.95(8)
N3 Si1 N1 118.37(7)
N3 Si2 C26 111.74(9)
N3 Si2 C32 111.93(9)
C26 Si2 C32 109.63(11)
N3 Si2 C25 116.91(9)
C26 Si2 C25 104.50(10)
C32 Si2 C25 101.40(10)
N2 Si3 C21 112.02(9)
N2 Si3 C22 110.89(9)
C21 Si3 C22 107.88(11)
N2 Si3 C23 105.19(10)
C21 Si3 C23 109.42(11)
C22 Si3 C23 111.46(10)
C2 O1 Si1 111.66(11)
C1 N1 C16 124.02(14)
C1 N1 Si1 107.98(11)
C16 N1 Si1 126.38(12)
C30 N3 Si1 120.20(11)
C30 N3 Si2 119.59(11)
Si1 N3 Si2 119.08(9)
Si1 N2 Si3 128.67(11)
Si1 N2 H1 119.3(18)
Si3 N2 H1 112.0(18)
C2 C1 N1 113.63(15)
C2 C1 C10 121.61(16)
N1 C1 C10 124.24(15)
C11 C10 C15 118.80(16)
C11 C10 C1 119.07(16)
C15 C10 C1 121.88(16)
N3 C30 C27 110.57(15)
N3 C30 C29 109.30(15)
C27 C30 C29 111.82(17)
N3 C30 C28 113.26(14)
C27 C30 C28 105.68(17)
C29 C30 C28 106.12(17)
C1 C2 O1 113.54(16)
C1 C2 C4 132.02(16)
O1 C2 C4 113.85(15)
C9 C4 C5 117.29(17)
C9 C4 C2 118.64(16)
C5 C4 C2 124.05(16)
C6 C7 F1 118.56(17)
C6 C7 C8 122.46(18)
F1 C7 C8 118.98(17)
C14 C15 C10 120.34(17)
C14 C15 H15 119.8
C10 C15 H15 119.8
C8 C9 C4 121.65(17)
C8 C9 H9 119.2
C4 C9 H9 119.2
C6 C5 C4 121.33(18)
C6 C5 H5 119.3
C4 C5 H5 119.3
C12 C11 C10 120.79(17)
C12 C11 H11 119.6
C10 C11 H11 119.6
C11 C12 C13 120.04(18)
C11 C12 H12 120.0
C13 C12 H12 120.0
C7 C6 C5 118.86(17)
C7 C6 H6 120.6
C5 C6 H6 120.6
C16 C18 H18A 109.5
C16 C18 H18B 109.5
H18A C18 H18B 109.5
C16 C18 H18C 109.5
H18A C18 H18C 109.5
H18B C18 H18C 109.5
N1 C16 C19 110.58(15)
N1 C16 C17 107.44(14)
C19 C16 C17 108.45(16)
N1 C16 C18 112.59(15)
C19 C16 C18 110.19(15)
C17 C16 C18 107.42(15)
C13 C14 C15 120.45(17)
C13 C14 H14 119.8
C15 C14 H14 119.8
C16 C19 H19A 109.5
C16 C19 H19B 109.5
H19A C19 H19B 109.5
C16 C19 H19C 109.5
H19A C19 H19C 109.5
H19B C19 H19C 109.5
C14 C13 C12 119.56(18)
C14 C13 H13 120.2
C12 C13 H13 120.2
C16 C17 H17A 109.5
C16 C17 H17B 109.5
H17A C17 H17B 109.5
C16 C17 H17C 109.5
H17A C17 H17C 109.5
H17B C17 H17C 109.5
C7 C8 C9 118.29(18)
C7 C8 H8 120.9
C9 C8 H8 120.9
Si3 C22 H22A 109.5
Si3 C22 H22B 109.5
H22A C22 H22B 109.5
Si3 C22 H22C 109.5
H22A C22 H22C 109.5
H22B C22 H22C 109.5
Si2 C32 H32A 109.5
Si2 C32 H32B 109.5
H32A C32 H32B 109.5
Si2 C32 H32C 109.5
H32A C32 H32C 109.5
H32B C32 H32C 109.5
Si3 C23 H23A 109.5
Si3 C23 H23B 109.5
H23A C23 H23B 109.5
Si3 C23 H23C 109.5
H23A C23 H23C 109.5
H23B C23 H23C 109.5
Si2 C25 H25A 109.5
Si2 C25 H25B 109.5
H25A C25 H25B 109.5
Si2 C25 H25C 109.5
H25A C25 H25C 109.5
H25B C25 H25C 109.5
Si2 C26 H26A 109.5
Si2 C26 H26B 109.5
H26A C26 H26B 109.5
Si2 C26 H26C 109.5
H26A C26 H26C 109.5
H26B C26 H26C 109.5
Si3 C21 H21A 109.5
Si3 C21 H21B 109.5
H21A C21 H21B 109.5
Si3 C21 H21C 109.5
H21A C21 H21C 109.5
H21B C21 H21C 109.5
C30 C27 H27A 109.5
C30 C27 H27B 109.5
H27A C27 H27B 109.5
C30 C27 H27C 109.5
H27A C27 H27C 109.5
H27B C27 H27C 109.5
C30 C29 H29A 109.5
C30 C29 H29B 109.5
H29A C29 H29B 109.5
C30 C29 H29C 109.5
H29A C29 H29C 109.5
H29B C29 H29C 109.5
C30 C28 H28A 109.5
C30 C28 H28B 109.5
H28A C28 H28B 109.5
C30 C28 H28C 109.5
H28A C28 H28C 109.5
H28B C28 H28C 109.5

loop_
_geom_bond_atom_site_label_1
_geom_bond_atom_site_label_2
_geom_bond_distance
Si1 O1 1.6635(13)
Si1 N2 1.6999(17)
Si1 N3 1.7237(15)
Si1 N1 1.7573(15)
Si2 N3 1.7780(16)
Si2 C26 1.868(2)
Si2 C32 1.873(2)
Si2 C25 1.875(2)
Si3 N2 1.7421(17)
Si3 C21 1.855(2)
Si3 C22 1.857(2)
Si3 C23 1.861(2)
F1 C7 1.372(2)
O1 C2 1.402(2)
N1 C1 1.418(2)
N1 C16 1.496(2)
N3 C30 1.528(2)
N2 H1 0.76(2)
C1 C2 1.357(3)
C1 C10 1.490(2)
C10 C11 1.392(3)
C10 C15 1.396(2)
C30 C27 1.532(3)
C30 C29 1.533(3)
C30 C28 1.540(3)
C2 C4 1.467(3)
C4 C9 1.400(3)
C4 C5 1.407(3)
C7 C6 1.370(3)
C7 C8 1.374(3)
C15 C14 1.389(3)
C15 H15 0.9400
C9 C8 1.389(3)
C9 H9 0.9400
C5 C6 1.383(3)
C5 H5 0.9400
C11 C12 1.389(3)
C11 H11 0.9400
C12 C13 1.390(3)
C12 H12 0.9400
C6 H6 0.9400
C18 C16 1.538(3)
C18 H18A 0.9700
C18 H18B 0.9700
C18 H18C 0.9700
C16 C19 1.531(3)
C16 C17 1.531(3)
C14 C13 1.386(3)
C14 H14 0.9400
C19 H19A 0.9700
C19 H19B 0.9700
C19 H19C 0.9700
C13 H13 0.9400
C17 H17A 0.9700
C17 H17B 0.9700
C17 H17C 0.9700
C8 H8 0.9400
C22 H22A 0.9700
C22 H22B 0.9700
C22 H22C 0.9700
C32 H32A 0.9700
C32 H32B 0.9700
C32 H32C 0.9700
C23 H23A 0.9700
C23 H23B 0.9700
C23 H23C 0.9700
C25 H25A 0.9700
C25 H25B 0.9700
C25 H25C 0.9700
C26 H26A 0.9700
C26 H26B 0.9700
C26 H26C 0.9700
C21 H21A 0.9700
C21 H21B 0.9700
C21 H21C 0.9700
C27 H27A 0.9700
C27 H27B 0.9700
C27 H27C 0.9700
C29 H29A 0.9700
C29 H29B 0.9700
C29 H29C 0.9700
C28 H28A 0.9700
C28 H28B 0.9700
C28 H28C 0.9700
